data_1508844
loop_
_publ_author_name
'Song, Liyan'
'Yao, Hongliang'
'Zhu, Liangyu'
'Tong, Rongbiao'

_publ_section_title
;
 Asymmetric Total Syntheses of (-)-Penicipyrone and (-)-Tenuipyrone via
 Biomimetic Cascade Intermolecular Michael Addition/Cycloketalization.
;
_journal_issue 1
_journal_name_full 'Organic letters'
_journal_page_first 6
_journal_page_last 9
_journal_paper_doi 10.1021/ol303071t
_journal_volume 15
_journal_year 2013
_chemical_formula_moiety 'C15 H18 O4'
_chemical_formula_sum 'C15 H18 O4'
_chemical_formula_weight 262.29
_chemical_name_systematic
;
 ? 
;
_space_group_IT_number 14
_space_group_name_Hall '-P 2ybc'
_symmetry_cell_setting monoclinic
_symmetry_space_group_name_Hall '-P 2ybc'
_symmetry_space_group_name_H-M 'P 1 21/c 1'
_atom_sites_solution_hydrogens geom
_atom_sites_solution_primary direct
_atom_sites_solution_secondary difmap
_audit_creation_date 2012-08-10
_audit_creation_method
;
  Olex2 1.2-beta
  (compiled May  9 2012 12:37:22, GUI svn.r4230)
;
_cell_angle_alpha 90.00
_cell_angle_beta 99.952(2)
_cell_angle_gamma 90.00
_cell_formula_units_Z 4
_cell_length_a 15.5908(4)
_cell_length_b 12.0381(3)
_cell_length_c 7.2191(2)
_cell_measurement_reflns_used 3714
_cell_measurement_temperature 173.15
_cell_measurement_theta_max 71.2712
_cell_measurement_theta_min 4.6635
_cell_volume 1334.52(6)
_computing_cell_refinement
;
CrysAlisPro, Agilent Technologies,
Version 1.171.36.20 (release 27-06-2012 CrysAlis171 .NET)
(compiled Jul 11 2012,15:38:31)
;
_computing_data_collection
;
CrysAlisPro, Agilent Technologies,
Version 1.171.36.20 (release 27-06-2012 CrysAlis171 .NET)
(compiled Jul 11 2012,15:38:31)
;
_computing_data_reduction
;
CrysAlisPro, Agilent Technologies,
Version 1.171.36.20 (release 27-06-2012 CrysAlis171 .NET)
(compiled Jul 11 2012,15:38:31)
;
_computing_molecular_graphics
;
O. V. Dolomanov, L. J. Bourhis, R. J. Gildea, J. A. K. Howard and H. Puschmann,
OLEX2: a complete structure solution, refinement and analysis program.
J. Appl. Cryst. (2009). 42, 339-341.
;
_computing_publication_material
;
O. V. Dolomanov, L. J. Bourhis, R. J. Gildea, J. A. K. Howard and H. Puschmann,
OLEX2: a complete structure solution, refinement and analysis program.
J. Appl. Cryst. (2009). 42, 339-341.
;
_computing_structure_refinement
;
XL, G.M. Sheldrick, Acta Cryst.
(2008). A64, 112-122
;
_computing_structure_solution
;
XS, G.M. Sheldrick, Acta Cryst.
(2008). A64, 112-122
;
_diffrn_ambient_temperature 173.00(14)
_diffrn_detector_area_resol_mean 15.9578
_diffrn_measured_fraction_theta_full 0.972
_diffrn_measured_fraction_theta_max 0.971
_diffrn_measurement_details
;
  1 omega   39.00   90.00   1.0000    6.0000
omega____ theta____ kappa____ phi______ frames
    -      110.0000 -111.0000    0.0000 51

  2 omega   40.00   72.00   1.0000    6.0000
omega____ theta____ kappa____ phi______ frames
    -      110.0000  -25.0000 -150.0000 32

  3 omega  -24.00   21.00   1.0000    1.0000
omega____ theta____ kappa____ phi______ frames
    -        0.0000  -99.0000 -120.0000 45

  4 omega -113.00  -49.00   1.0000    3.0000
omega____ theta____ kappa____ phi______ frames
    -      -55.0000  128.0000  144.0000 64

  5 omega   75.00  123.00   1.0000    3.0000
omega____ theta____ kappa____ phi______ frames
    -       55.0000  125.0000 -150.0000 48

  6 omega   34.00   85.00   1.0000    3.0000
omega____ theta____ kappa____ phi______ frames
    -       55.0000   38.0000 -150.0000 51

  7 omega  -65.00    8.00   1.0000    6.0000
omega____ theta____ kappa____ phi______ frames
    -      -64.0000   38.0000  -30.0000 73

  8 omega   39.00   69.00   1.0000    6.0000
omega____ theta____ kappa____ phi______ frames
    -      110.0000  -25.0000   30.0000 30

  9 omega   42.00   83.00   1.0000    6.0000
omega____ theta____ kappa____ phi______ frames
    -      110.0000  -50.0000   60.0000 41

 10 omega   57.00   89.00   1.0000    6.0000
omega____ theta____ kappa____ phi______ frames
    -      110.0000 -111.0000   60.0000 32

 11 omega   37.00   72.00   1.0000    6.0000
omega____ theta____ kappa____ phi______ frames
    -      110.0000  -25.0000 -180.0000 35

 12 omega   47.00   83.00   1.0000    6.0000
omega____ theta____ kappa____ phi______ frames
    -      110.0000  -50.0000  150.0000 36

 13 omega   40.00   69.00   1.0000    6.0000
omega____ theta____ kappa____ phi______ frames
    -      110.0000  -38.0000  120.0000 29

 14 omega   41.00   69.00   1.0000    6.0000
omega____ theta____ kappa____ phi______ frames
    -      110.0000  -38.0000   90.0000 28

 15 omega   49.00   85.00   1.0000    6.0000
omega____ theta____ kappa____ phi______ frames
    -      110.0000 -111.0000   90.0000 36

 16 omega   54.00  141.00   1.0000    6.0000
omega____ theta____ kappa____ phi______ frames
    -      110.0000  -92.0000  150.0000 87

 17 omega  -30.00   70.00   1.0000    1.0000
omega____ theta____ kappa____ phi______ frames
    -        0.0000   77.0000  -30.0000 100

 18 omega -124.00  -34.00   1.0000    3.0000
omega____ theta____ kappa____ phi______ frames
    -      -55.0000  -57.0000 -120.0000 90

 19 omega -125.00 -100.00   1.0000    3.0000
omega____ theta____ kappa____ phi______ frames
    -      -55.0000  -77.0000   90.0000 25
;
_diffrn_measurement_device 'kappa diffractometer'
_diffrn_measurement_device_type 'Xcalibur, Sapphire3, Gemini ultra'
_diffrn_measurement_method '\w scans'
_diffrn_orient_matrix_UB_11 -0.0490580000
_diffrn_orient_matrix_UB_12 0.1169152000
_diffrn_orient_matrix_UB_13 0.0294481000
_diffrn_orient_matrix_UB_21 -0.0659197000
_diffrn_orient_matrix_UB_22 0.0336222000
_diffrn_orient_matrix_UB_23 -0.0957214000
_diffrn_orient_matrix_UB_31 -0.2004839000
_diffrn_orient_matrix_UB_32 -0.0396953000
_diffrn_orient_matrix_UB_33 0.0056302000
_diffrn_radiation_monochromator mirror
_diffrn_radiation_probe x-ray
_diffrn_radiation_type CuK\a
_diffrn_radiation_wavelength 1.5418
_diffrn_reflns_av_R_equivalents 0.0192
_diffrn_reflns_av_unetI/netI 0.0195
_diffrn_reflns_limit_h_max 18
_diffrn_reflns_limit_h_min -17
_diffrn_reflns_limit_k_max 14
_diffrn_reflns_limit_k_min -10
_diffrn_reflns_limit_l_max 5
_diffrn_reflns_limit_l_min -8
_diffrn_reflns_number 4956
_diffrn_reflns_theta_full 66.50
_diffrn_reflns_theta_max 66.98
_diffrn_reflns_theta_min 4.67
_diffrn_source 'sealed X-ray tube'
_diffrn_source_current 35
_diffrn_source_power 1.75
_diffrn_source_target Cu
_diffrn_source_voltage 50
_exptl_absorpt_coefficient_mu 0.772
_exptl_absorpt_correction_T_max 1.00000
_exptl_absorpt_correction_T_min 0.85292
_exptl_absorpt_correction_type multi-scan
_exptl_absorpt_process_details
;
CrysAlisPro, Agilent Technologies,
Version 1.171.36.20 (release 27-06-2012 CrysAlis171 .NET)
(compiled Jul 11 2012,15:38:31)
Empirical absorption correction using spherical harmonics,
 implemented in SCALE3 ABSPACK scaling algorithm.
;
_exptl_crystal_colour colourless
_exptl_crystal_density_diffrn 1.305
_exptl_crystal_density_method 'not measured'
_exptl_crystal_description block
_exptl_crystal_F_000 560
_exptl_crystal_size_max 0.3
_exptl_crystal_size_mid 0.2
_exptl_crystal_size_min 0.15
_refine_diff_density_max 0.181
_refine_diff_density_min -0.136
_refine_diff_density_rms 0.029
_refine_ls_extinction_method none
_refine_ls_goodness_of_fit_ref 1.008
_refine_ls_hydrogen_treatment constr
_refine_ls_matrix_type full
_refine_ls_number_parameters 175
_refine_ls_number_reflns 2312
_refine_ls_number_restraints 0
_refine_ls_restrained_S_all 1.008
_refine_ls_R_factor_all 0.0350
_refine_ls_R_factor_gt 0.0329
_refine_ls_shift/su_max 0.000
_refine_ls_shift/su_mean 0.000
_refine_ls_structure_factor_coef Fsqd
_refine_ls_weighting_details 'calc w=1/[\s^2^(Fo^2^)+(0.0479P)^2^+0.2317P] where P=(Fo^2^+2Fc^2^)/3'
_refine_ls_weighting_scheme calc
_refine_ls_wR_factor_gt 0.0863
_refine_ls_wR_factor_ref 0.0881
_reflns_number_gt 2164
_reflns_number_total 2312
_reflns_threshold_expression >2sigma(I)
_cod_data_source_file ol303071t_si_002.cif
_cod_data_source_block song2
_cod_depositor_comments
;
The following automatic conversions were performed:

'_symmetry_cell_setting' value 'Monoclinic' changed to 'monoclinic'
according to /home/saulius/struct/CIF-dictionaries/cif_core.dic
dictionary named 'cif_core.dic' version 2.4.2 from 2011-04-26.

Automatic conversion script
Id: cif_fix_values 1891 2012-01-12 08:04:46Z andrius 
;
_cod_original_sg_symbol_H-M P2(1)/c
_cod_database_code 1508844
_reflns_odcompleteness_completeness 97.61
_reflns_odcompleteness_iscentric 1
_reflns_odcompleteness_theta 68.13

loop_
_space_group_symop_id
_space_group_symop_operation_xyz
1 'x, y, z'
2 '-x, y+1/2, -z+1/2'
3 '-x, -y, -z'
4 'x, -y-1/2, z-1/2'

loop_
_atom_site_label
_atom_site_type_symbol
_atom_site_fract_x
_atom_site_fract_y
_atom_site_fract_z
_atom_site_U_iso_or_equiv
_atom_site_adp_type
_atom_site_occupancy
_atom_site_symmetry_multiplicity
_atom_site_calc_flag
_atom_site_refinement_flags
O1 O 0.33774(5) 0.44978(6) 0.73629(12) 0.0357(2) Uani 1 1 d .
O2 O 0.33385(6) 0.84339(6) 0.71465(13) 0.0418(2) Uani 1 1 d .
O3 O 0.21664(6) 0.34228(6) 0.66983(11) 0.0376(2) Uani 1 1 d .
O4 O 0.45221(5) 0.74981(6) 0.67888(11) 0.0356(2) Uani 1 1 d .
C5 C 0.49726(7) 0.65235(10) 0.67708(15) 0.0343(3) Uani 1 1 d .
C6 C 0.46079(7) 0.55460(9) 0.70419(16) 0.0341(3) Uani 1 1 d .
H6 H 0.4938 0.4879 0.7105 0.041 Uiso 1 1 calc R
C7 C 0.37095(7) 0.55241(9) 0.72361(14) 0.0301(2) Uani 1 1 d .
C8 C 0.36615(7) 0.75190(9) 0.70678(14) 0.0311(2) Uani 1 1 d .
C9 C 0.22906(7) 0.64685(8) 0.73026(16) 0.0321(3) Uani 1 1 d .
H9A H 0.1985 0.7024 0.6414 0.039 Uiso 1 1 calc R
H9B H 0.2205 0.6672 0.8587 0.039 Uiso 1 1 calc R
C10 C 0.32410(7) 0.64774(8) 0.72100(14) 0.0293(2) Uani 1 1 d .
C11 C 0.24784(7) 0.43737(9) 0.77021(16) 0.0317(3) Uani 1 1 d .
C12 C 0.58603(8) 0.67057(12) 0.63405(18) 0.0435(3) Uani 1 1 d .
H12A H 0.5816 0.6959 0.5037 0.065 Uiso 1 1 calc R
H12B H 0.6189 0.6008 0.6508 0.065 Uiso 1 1 calc R
H12C H 0.6161 0.7270 0.7193 0.065 Uiso 1 1 calc R
C13 C 0.17851(7) 0.50056(9) 0.47134(15) 0.0327(3) Uani 1 1 d .
H13 H 0.2314 0.5231 0.4194 0.039 Uiso 1 1 calc R
C14 C 0.09950(7) 0.55064(10) 0.35396(17) 0.0370(3) Uani 1 1 d .
H14 H 0.0456 0.5422 0.3970 0.044 Uiso 1 1 calc R
C15 C 0.25208(8) 0.41868(10) 0.97698(16) 0.0402(3) Uani 1 1 d .
H15A H 0.2866 0.3519 1.0155 0.060 Uiso 1 1 calc R
H15B H 0.1930 0.4089 1.0038 0.060 Uiso 1 1 calc R
H15C H 0.2794 0.4830 1.0467 0.060 Uiso 1 1 calc R
C16 C 0.19091(7) 0.53222(9) 0.68047(15) 0.0311(2) Uani 1 1 d .
H16 H 0.1332 0.5274 0.7225 0.037 Uiso 1 1 calc R
C17 C 0.09860(8) 0.60538(10) 0.19608(17) 0.0385(3) Uani 1 1 d .
H17 H 0.1525 0.6134 0.1530 0.046 Uiso 1 1 calc R
C18 C 0.02005(10) 0.65616(12) 0.0784(2) 0.0567(4) Uani 1 1 d .
H18A H 0.0086 0.6194 -0.0446 0.085 Uiso 1 1 calc R
H18B H 0.0304 0.7355 0.0612 0.085 Uiso 1 1 calc R
H18C H -0.0304 0.6469 0.1414 0.085 Uiso 1 1 calc R
C19 C 0.17495(8) 0.37360(10) 0.48252(17) 0.0410(3) Uani 1 1 d .
H19A H 0.1137 0.3478 0.4584 0.049 Uiso 1 1 calc R
H19B H 0.2058 0.3398 0.3876 0.049 Uiso 1 1 calc R

loop_
_atom_site_aniso_label
_atom_site_aniso_U_11
_atom_site_aniso_U_22
_atom_site_aniso_U_33
_atom_site_aniso_U_23
_atom_site_aniso_U_13
_atom_site_aniso_U_12
O1 0.0350(4) 0.0245(4) 0.0486(5) 0.0017(3) 0.0099(3) 0.0032(3)
O2 0.0470(5) 0.0265(4) 0.0520(5) 0.0022(3) 0.0091(4) 0.0008(3)
O3 0.0499(5) 0.0259(4) 0.0363(4) -0.0003(3) 0.0056(4) -0.0041(3)
O4 0.0345(4) 0.0347(4) 0.0371(4) 0.0005(3) 0.0047(3) -0.0048(3)
C5 0.0311(6) 0.0429(6) 0.0273(5) -0.0028(4) 0.0009(4) 0.0000(5)
C6 0.0319(6) 0.0354(6) 0.0340(6) -0.0025(4) 0.0027(4) 0.0047(4)
C7 0.0333(6) 0.0285(5) 0.0281(5) 0.0005(4) 0.0039(4) -0.0001(4)
C8 0.0347(6) 0.0306(6) 0.0274(5) 0.0008(4) 0.0034(4) 0.0000(4)
C9 0.0340(6) 0.0260(5) 0.0375(6) 0.0004(4) 0.0091(5) 0.0027(4)
C10 0.0330(6) 0.0284(6) 0.0259(5) 0.0003(4) 0.0040(4) 0.0012(4)
C11 0.0350(6) 0.0250(5) 0.0359(6) -0.0007(4) 0.0082(4) -0.0022(4)
C12 0.0331(6) 0.0579(8) 0.0391(6) -0.0053(5) 0.0049(5) -0.0069(5)
C13 0.0315(5) 0.0333(6) 0.0336(6) 0.0005(4) 0.0069(4) -0.0021(4)
C14 0.0293(5) 0.0410(6) 0.0407(6) 0.0023(5) 0.0061(5) -0.0044(5)
C15 0.0514(7) 0.0341(6) 0.0346(6) 0.0020(5) 0.0062(5) -0.0003(5)
C16 0.0307(5) 0.0298(6) 0.0338(5) 0.0007(4) 0.0089(4) 0.0002(4)
C17 0.0387(6) 0.0316(6) 0.0440(6) 0.0015(5) 0.0041(5) -0.0024(5)
C18 0.0526(8) 0.0510(8) 0.0605(9) 0.0120(6) -0.0068(7) 0.0000(6)
C19 0.0489(7) 0.0347(6) 0.0371(6) -0.0025(5) 0.0013(5) -0.0026(5)

loop_
_atom_type_symbol
_atom_type_description
_atom_type_scat_dispersion_real
_atom_type_scat_dispersion_imag
_atom_type_scat_source
C C 0.0181 0.0091 'International Tables Vol C Tables 4.2.6.8 and 6.1.1.4'
H H 0.0000 0.0000 'International Tables Vol C Tables 4.2.6.8 and 6.1.1.4'
O O 0.0492 0.0322 'International Tables Vol C Tables 4.2.6.8 and 6.1.1.4'

loop_
_geom_angle_atom_site_label_1
_geom_angle_atom_site_label_2
_geom_angle_atom_site_label_3
_geom_angle
C7 O1 C11 119.48(8)
C11 O3 C19 109.37(8)
C5 O4 C8 121.76(8)
O4 C5 C12 111.93(10)
C6 C5 O4 121.44(10)
C6 C5 C12 126.57(11)
C5 C6 C7 118.61(10)
O1 C7 C6 114.65(9)
O1 C7 C10 124.25(10)
C10 C7 C6 121.04(10)
O2 C8 O4 116.14(9)
O2 C8 C10 126.39(10)
O4 C8 C10 117.47(9)
C10 C9 C16 110.25(8)
C7 C10 C8 119.38(10)
C7 C10 C9 121.87(9)
C8 C10 C9 118.74(9)
O1 C11 C15 107.54(9)
O1 C11 C16 110.82(8)
O3 C11 O1 104.67(8)
O3 C11 C15 110.18(9)
O3 C11 C16 105.61(9)
C15 C11 C16 117.31(9)
C14 C13 C16 114.08(9)
C14 C13 C19 113.46(10)
C19 C13 C16 101.26(9)
C17 C14 C13 125.27(10)
C9 C16 C13 115.78(9)
C11 C16 C9 113.89(9)
C11 C16 C13 101.39(9)
C14 C17 C18 125.64(12)
O3 C19 C13 107.16(9)

loop_
_geom_bond_atom_site_label_1
_geom_bond_atom_site_label_2
_geom_bond_distance
O1 C7 1.3487(13)
O1 C11 1.4716(13)
O2 C8 1.2165(13)
O3 C11 1.3965(13)
O3 C19 1.4454(14)
O4 C5 1.3685(14)
O4 C8 1.3910(13)
C5 C6 1.3359(16)
C5 C12 1.4861(16)
C6 C7 1.4318(15)
C7 C10 1.3587(15)
C8 C10 1.4268(15)
C9 C10 1.4948(15)
C9 C16 1.5209(14)
C11 C15 1.4997(15)
C11 C16 1.5206(15)
C13 C14 1.4960(16)
C13 C16 1.5366(15)
C13 C19 1.5321(16)
C14 C17 1.3145(17)
C17 C18 1.4952(18)

loop_
_geom_torsion_atom_site_label_1
_geom_torsion_atom_site_label_2
_geom_torsion_atom_site_label_3
_geom_torsion_atom_site_label_4
_geom_torsion
O1 C7 C10 C8 -179.88(9)
O1 C7 C10 C9 -0.64(16)
O1 C11 C16 C9 -50.68(12)
O1 C11 C16 C13 74.38(10)
O2 C8 C10 C7 -175.10(10)
O2 C8 C10 C9 5.64(17)
O3 C11 C16 C9 -163.48(9)
O3 C11 C16 C13 -38.42(10)
O4 C5 C6 C7 3.95(16)
O4 C8 C10 C7 5.75(15)
O4 C8 C10 C9 -173.52(9)
C5 O4 C8 O2 176.61(9)
C5 O4 C8 C10 -4.15(14)
C5 C6 C7 O1 175.24(9)
C5 C6 C7 C10 -2.18(16)
C6 C7 C10 C8 -2.72(16)
C6 C7 C10 C9 176.52(9)
C7 O1 C11 O3 145.54(9)
C7 O1 C11 C15 -97.28(11)
C7 O1 C11 C16 32.14(13)
C8 O4 C5 C6 -0.76(15)
C8 O4 C5 C12 176.72(9)
C10 C9 C16 C11 43.15(12)
C10 C9 C16 C13 -73.83(11)
C11 O1 C7 C6 175.66(9)
C11 O1 C7 C10 -7.01(15)
C11 O3 C19 C13 -2.22(12)
C12 C5 C6 C7 -173.13(10)
C13 C14 C17 C18 -179.69(12)
C14 C13 C16 C9 -78.84(12)
C14 C13 C16 C11 157.38(9)
C14 C13 C19 O3 -144.17(10)
C15 C11 C16 C9 73.33(13)
C15 C11 C16 C13 -161.62(9)
C16 C9 C10 C7 -17.84(14)
C16 C9 C10 C8 161.41(9)
C16 C13 C14 C17 129.36(13)
C16 C13 C19 O3 -21.49(12)
C19 O3 C11 O1 -91.33(10)
C19 O3 C11 C15 153.32(10)
C19 O3 C11 C16 25.71(11)
C19 C13 C14 C17 -115.36(13)
C19 C13 C16 C9 158.92(9)
C19 C13 C16 C11 35.13(10)
